data_7204448
loop_
_publ_author_name
'Suzuki, Takanori'
'Yamamoto, Rie'
'Higuchi, Hiroki'
'Hirota, Erika'
'Ohkita, Masakazu'
'Tsuji, Takashi'

_publ_section_title
;
 Electrochiroptical response of a hexaarylethane derivative with a
 helical ??-skeleton: drastic UV???Vis and CD spectral changes upon
 electrolysis of
 4???,5???-dibromodispiro[xanthene-9,9???(9???H,10???H)-phenanthrene-10???,9???-xanthene]
;
_journal_issue 11
_journal_name_full 'Journal of the Chemical Society, Perkin Transactions 2'
_journal_page_first 1937
_journal_paper_doi 10.1039/b204515j
_journal_year 2002
_chemical_formula_moiety 'C46 H40 Br2 O6 '
_chemical_formula_sum 'C46 H40 Br2 O6'
_chemical_formula_weight 848.63
_space_group_IT_number 5
_symmetry_cell_setting monoclinic
_symmetry_Int_Tables_number 5
_symmetry_space_group_name_Hall 'C 2y'
_symmetry_space_group_name_H-M 'C 1 2 1'
_audit_creation_date 'Tue Feb 12 15:51:58 2002'
_audit_creation_method 'by teXsan'
_cell_angle_alpha 90
_cell_angle_beta 113.459(2)
_cell_angle_gamma 90
_cell_formula_units_Z 2
_cell_length_a 21.614(2)
_cell_length_b 9.8916(8)
_cell_length_c 9.6740(4)
_cell_measurement_temperature 123.2
_cell_volume 1897.3(2)
_computing_data_reduction 'teXsan Ver. 1.11'
_computing_publication_material 'teXsan Ver. 1.11'
_computing_structure_refinement 'teXsan Ver. 1.10'
_computing_structure_solution 'DIRDIF94 (PATTY)'
_diffrn_measured_fraction_theta_full 0.9835
_diffrn_measured_fraction_theta_max 0.9835
_diffrn_measurement_device_type 'Rigaku/MSC Mercury CCD'
_diffrn_measurement_method \w
_diffrn_radiation_type 'Mo K\a'
_diffrn_radiation_wavelength 0.7107
_diffrn_reflns_av_R_equivalents 0.038
_diffrn_reflns_limit_h_max 26
_diffrn_reflns_limit_h_min -27
_diffrn_reflns_limit_k_max 12
_diffrn_reflns_limit_k_min -12
_diffrn_reflns_limit_l_max 12
_diffrn_reflns_limit_l_min -7
_diffrn_reflns_number 5256
_diffrn_reflns_theta_full 27.48
_diffrn_reflns_theta_max 27.48
_exptl_absorpt_coefficient_mu 2.193
_exptl_absorpt_correction_type none
_exptl_crystal_colour colorless
_exptl_crystal_density_diffrn 1.485
_exptl_crystal_density_method 'not measured'
_exptl_crystal_description plate
_exptl_crystal_size_max 0.100
_exptl_crystal_size_mid 0.100
_exptl_crystal_size_min 0.030
_refine_diff_density_max 0.37
_refine_diff_density_min -0.38
_refine_ls_abs_structure_Flack 0.40(4)
_refine_ls_extinction_method none
_refine_ls_goodness_of_fit_ref 1.007
_refine_ls_hydrogen_treatment noref
_refine_ls_number_parameters 245
_refine_ls_number_reflns 1777
_refine_ls_R_factor_gt 0.0324
_refine_ls_shift/su_max 0.0029
_refine_ls_structure_factor_coef F
_refine_ls_weighting_details 'w = 1/[\s^2^(Fo) + 0.00063|Fo|^2^]'
_refine_ls_weighting_scheme calc
_refine_ls_wR_factor_ref 0.0412
_reflns_number_gt 1777
_reflns_number_total 2261
_reflns_threshold_expression F^2^>3.0\s(F^2^)
_cod_data_source_file b204515j.txt
_cod_data_source_block 1_3-butanediol_adduct_-150
_cod_original_formula_sum 'C46 H40 Br2 O6 '
_cod_database_code 7204448

loop_
_symmetry_equiv_pos_as_xyz
x,y,z
-x,y,-z
1/2+x,1/2+y,z
1/2-x,1/2+y,-z

loop_
_atom_site_label
_atom_site_type_symbol
_atom_site_fract_x
_atom_site_fract_y
_atom_site_fract_z
_atom_site_U_iso_or_equiv
_atom_site_adp_type
_atom_site_occupancy
_atom_site_calc_flag
_atom_site_refinement_flags
_atom_site_disorder_assembly
_atom_site_disorder_group
Br(1) Br -0.09442(2) -0.012(2) -0.10717(6) 0.0278(1) Uani 1.00 d . . .
O(1) O 0.1493(2) 0.574(2) 0.4923(6) 0.029(1) Uani 1.00 d . . .
O(2) O 0.0999(2) 0.386(2) 0.1333(4) 0.0176(8) Uani 1.00 d . . .
O(3) O 0.2772(2) 0.329(2) 0.3248(5) 0.034(1) Uani 1.00 d . . .
C(1) C -0.0127(2) 0.209(2) 0.0619(6) 0.019(1) Uani 1.00 d . . .
C(2) C 0.0112(2) 0.291(2) 0.1935(6) 0.017(1) Uani 1.00 d . . .
C(3) C -0.0199(3) 0.283(2) 0.2952(6) 0.023(1) Uani 1.00 d . . .
C(4) C -0.0727(3) 0.197(2) 0.2752(7) 0.028(1) Uani 1.00 d . . .
C(5) C -0.0942(2) 0.110(2) 0.1531(7) 0.026(1) Uani 1.00 d . . .
C(6) C -0.0647(2) 0.118(2) 0.0501(6) 0.023(1) Uani 1.00 d . . .
C(7) C 0.0722(2) 0.390(2) 0.2474(6) 0.018(1) Uani 1.00 d . . .
C(8) C 0.1259(3) 0.342(2) 0.3980(6) 0.020(1) Uani 1.00 d . . .
C(9) C 0.1442(3) 0.207(2) 0.4256(6) 0.022(1) Uani 1.00 d . . .
C(10) C 0.1982(3) 0.165(2) 0.5535(7) 0.026(1) Uani 1.00 d . . .
C(11) C 0.2361(3) 0.264(2) 0.6585(6) 0.027(1) Uani 1.00 d . . .
C(12) C 0.2186(3) 0.397(2) 0.6337(7) 0.030(1) Uani 1.00 d . . .
C(13) C 0.1627(3) 0.435(2) 0.5057(7) 0.020(1) Uani 1.00 d . . .
C(14) C 0.0886(3) 0.614(2) 0.3820(7) 0.024(1) Uani 1.00 d . . .
C(15) C 0.0688(3) 0.745(2) 0.3993(7) 0.030(1) Uani 1.00 d . . .
C(16) C 0.0093(3) 0.794(2) 0.2965(7) 0.031(2) Uani 1.00 d . . .
C(17) C -0.0312(3) 0.714(2) 0.1767(7) 0.027(1) Uani 1.00 d . . .
C(18) C -0.0121(3) 0.584(2) 0.1610(6) 0.023(1) Uani 1.00 d . . .
C(19) C 0.0491(3) 0.531(2) 0.2643(6) 0.020(1) Uani 1.00 d . . .
C(20) C 0.1549(2) 0.477(2) 0.1589(5) 0.021(1) Uani 1.00 d . . .
C(21) C 0.2003(3) 0.413(2) 0.0915(6) 0.022(1) Uani 1.00 d . . .
C(22) C 0.2368(3) 0.288(2) 0.1732(7) 0.027(1) Uani 1.00 d . . .
C(23) C 0.2803(3) 0.227(2) 0.1006(9) 0.043(2) Uani 1.00 d . . .
H(1) H -0.0034 0.3410 0.3830 0.0288 Uiso 1.00 calc . . .
H(2) H -0.0945 0.1986 0.3448 0.0339 Uiso 1.00 calc . . .
H(3) H -0.1301 0.0476 0.1386 0.0313 Uiso 1.00 calc . . .
H(4) H 0.1181 0.1414 0.3534 0.0281 Uiso 1.00 calc . . .
H(5) H 0.2100 0.0732 0.5738 0.0328 Uiso 1.00 calc . . .
H(6) H 0.2744 0.2367 0.7448 0.0343 Uiso 1.00 calc . . .
H(7) H 0.2452 0.4652 0.7050 0.0358 Uiso 1.00 calc . . .
H(8) H 0.0976 0.8022 0.4813 0.0364 Uiso 1.00 calc . . .
H(9) H -0.0048 0.8863 0.3064 0.0366 Uiso 1.00 calc . . .
H(10) H -0.0736 0.7489 0.1032 0.0339 Uiso 1.00 calc . . .
H(11) H -0.0411 0.5303 0.0792 0.0280 Uiso 1.00 calc . . .
H(12) H 0.1380 0.5653 0.1113 0.0280 Uiso 1.00 calc . . .
H(13) H 0.1792 0.4957 0.2642 0.0280 Uiso 1.00 calc . . .
H(14) H 0.1732 0.3917 -0.0108 0.0275 Uiso 1.00 calc . . .
H(15) H 0.2333 0.4792 0.0925 0.0275 Uiso 1.00 calc . . .
H(16) H 0.2040 0.2234 0.1722 0.0336 Uiso 1.00 calc . . .
H(17) H 0.3028 0.1516 0.1513 0.0514 Uiso 1.00 calc . . .
H(18) H 0.2522 0.2041 -0.0036 0.0514 Uiso 1.00 calc . . .
H(19) H 0.3119 0.2946 0.0962 0.0514 Uiso 1.00 calc . . .
H(20) H 0.2899 0.2501 0.4061 0.0433 Uiso 1.00 calc . . .

loop_
_atom_site_aniso_label
_atom_site_aniso_U_11
_atom_site_aniso_U_22
_atom_site_aniso_U_33
_atom_site_aniso_U_12
_atom_site_aniso_U_13
_atom_site_aniso_U_23
Br(1) 0.0255(2) 0.0211(2) 0.0297(3) -0.0061(3) 0.0035(2) 0.0009(4)
O(1) 0.024(2) 0.023(2) 0.027(3) 0.004(2) -0.004(2) -0.005(2)
O(2) 0.013(1) 0.023(2) 0.016(2) 0.000(1) 0.005(1) -0.001(1)
O(3) 0.027(2) 0.031(2) 0.031(2) 0.007(2) -0.003(2) 0.004(2)
C(1) 0.017(2) 0.016(2) 0.021(2) 0.004(2) 0.004(2) 0.005(2)
C(2) 0.009(2) 0.022(3) 0.017(2) -0.001(2) 0.000(2) 0.005(2)
C(3) 0.020(2) 0.032(3) 0.015(3) 0.005(2) 0.005(2) 0.001(2)
C(4) 0.023(2) 0.037(3) 0.026(3) 0.000(2) 0.012(2) 0.007(2)
C(5) 0.016(2) 0.028(3) 0.031(3) -0.001(2) 0.007(2) 0.008(2)
C(6) 0.018(2) 0.020(2) 0.025(2) 0.002(2) 0.002(2) 0.007(2)
C(7) 0.014(2) 0.020(2) 0.015(2) -0.005(2) 0.002(2) -0.002(2)
C(8) 0.018(2) 0.023(2) 0.016(2) 0.004(2) 0.004(2) -0.001(2)
C(9) 0.021(2) 0.022(2) 0.022(3) 0.001(2) 0.008(2) 0.001(2)
C(10) 0.021(2) 0.025(3) 0.030(3) 0.010(2) 0.007(2) 0.009(2)
C(11) 0.021(3) 0.039(2) 0.015(3) 0.010(2) 0.001(2) 0.006(2)
C(12) 0.022(2) 0.039(2) 0.019(3) 0.007(2) -0.004(2) -0.006(2)
C(13) 0.016(2) 0.023(2) 0.018(3) 0.002(2) 0.003(2) -0.002(2)
C(14) 0.022(2) 0.021(2) 0.026(3) 0.004(2) 0.004(2) -0.001(2)
C(15) 0.032(3) 0.025(3) 0.027(3) 0.007(2) 0.005(2) -0.008(2)
C(16) 0.034(3) 0.030(3) 0.029(3) 0.012(2) 0.011(2) -0.001(2)
C(17) 0.019(3) 0.031(2) 0.028(3) 0.010(2) 0.005(2) 0.009(2)
C(18) 0.019(2) 0.029(2) 0.016(3) 0.001(2) 0.003(2) 0.003(2)
C(19) 0.017(2) 0.023(2) 0.018(2) 0.003(2) 0.005(2) 0.002(2)
C(20) 0.017(2) 0.018(3) 0.021(2) 0.000(2) 0.003(2) 0.000(3)
C(21) 0.019(2) 0.026(3) 0.022(3) 0.000(2) 0.009(2) 0.002(2)
C(22) 0.024(3) 0.018(2) 0.032(3) -0.007(2) 0.005(2) 0.000(2)
C(23) 0.044(4) 0.036(3) 0.066(5) 0.003(3) 0.039(4) -0.010(4)

loop_
_atom_type_symbol
_atom_type_description
_atom_type_scat_dispersion_real
_atom_type_scat_dispersion_imag
_atom_type_scat_source
C C 0.003 0.002
;
International Tables for Crystallography
(1992, Vol. C, Tables 4.2.6.8 and 6.1.1.1)
;
H H 0.000 0.000
;
International Tables for Crystallography (1992, Vol. C, Table 
6.1.1.2)
;
O O 0.011 0.006
;
International Tables for Crystallography (1992, Vol. C, Tables 
4.2.6.8 and 6.1.1.1) 
;
Br Br -0.290 2.459
;
International Tables for Crystallography (1992, Vol. C, Tables 
4.2.6.8 and 6.1.1.1) 
;

loop_
_geom_angle_atom_site_label_1
_geom_angle_atom_site_label_2
_geom_angle_atom_site_label_3
_geom_angle
_geom_angle_site_symmetry_1
_geom_angle_site_symmetry_2
_geom_angle_site_symmetry_3
_geom_angle_publ_flag
C(13) O(1) C(14) 116.7(5) . . 0_555 yes
C(7) O(2) C(20) 114.7(4) . . 0_555 yes
C(1) C(1) C(2) 126.7(4) 2_555 . 0_555 yes
C(1) C(1) C(6) 117.8(5) 2_555 . 0_555 yes
C(2) C(1) C(6) 115.5(5) . . 0_555 yes
C(1) C(2) C(3) 119.8(5) . . 0_555 yes
C(1) C(2) C(7) 127.9(5) . . 0_555 yes
C(3) C(2) C(7) 112.2(5) . . 0_555 yes
C(2) C(3) C(4) 122.7(5) . . 0_555 yes
C(3) C(4) C(5) 119.0(5) . . 0_555 yes
C(4) C(5) C(6) 119.0(5) . . 0_555 yes
Br(1) C(6) C(1) 120.2(4) . . 0_555 yes
Br(1) C(6) C(5) 115.7(4) . . 0_555 yes
C(1) C(6) C(5) 123.9(5) . . 0_555 yes
O(2) C(7) C(2) 106.2(4) . . 0_555 yes
O(2) C(7) C(8) 109.3(4) . . 0_555 yes
O(2) C(7) C(19) 111.1(4) . . 0_555 yes
C(2) C(7) C(8) 110.3(4) . . 0_555 yes
C(2) C(7) C(19) 110.1(4) . . 0_555 yes
C(8) C(7) C(19) 109.7(4) . . 0_555 yes
C(7) C(8) C(9) 121.7(5) . . 0_555 yes
C(7) C(8) C(13) 120.5(5) . . 0_555 yes
C(9) C(8) C(13) 117.5(5) . . 0_555 yes
C(8) C(9) C(10) 122.0(5) . . 0_555 yes
C(9) C(10) C(11) 118.9(5) . . 0_555 yes
C(10) C(11) C(12) 119.9(5) . . 0_555 yes
C(11) C(12) C(13) 120.0(5) . . 0_555 yes
O(1) C(13) C(8) 123.2(6) . . 0_555 yes
O(1) C(13) C(12) 115.1(5) . . 0_555 yes
C(8) C(13) C(12) 121.7(6) . . 0_555 yes
O(1) C(14) C(15) 114.4(5) . . 0_555 yes
O(1) C(14) C(19) 123.8(5) . . 0_555 yes
C(15) C(14) C(19) 121.8(5) . . 0_555 yes
C(14) C(15) C(16) 119.2(6) . . 0_555 yes
C(15) C(16) C(17) 120.0(5) . . 0_555 yes
C(16) C(17) C(18) 120.7(5) . . 0_555 yes
C(17) C(18) C(19) 120.4(5) . . 0_555 yes
C(7) C(19) C(14) 120.6(5) . . 0_555 yes
C(7) C(19) C(18) 121.5(5) . . 0_555 yes
C(14) C(19) C(18) 117.9(5) . . 0_555 yes
O(2) C(20) C(21) 107.5(5) . . 0_555 yes
C(20) C(21) C(22) 114.1(5) . . 0_555 yes
O(3) C(22) C(21) 106.6(4) . . 0_555 yes
O(3) C(22) C(23) 110.5(5) . . 0_555 yes
C(21) C(22) C(23) 112.1(5) . . 0_555 yes

loop_
_geom_bond_atom_site_label_1
_geom_bond_atom_site_label_2
_geom_bond_distance
_geom_bond_site_symmetry_1
_geom_bond_site_symmetry_2
_geom_bond_publ_flag
Br(1) C(6) 1.895(6) . . yes
O(1) C(13) 1.399(7) . . yes
O(1) C(14) 1.376(7) . . yes
O(2) C(7) 1.450(6) . . yes
O(2) C(20) 1.432(7) . . yes
O(3) C(22) 1.432(7) . . yes
C(1) C(1) 1.50(1) . 2_555 yes
C(1) C(2) 1.419(7) . . yes
C(1) C(6) 1.413(7) . . yes
C(2) C(3) 1.396(7) . . yes
C(2) C(7) 1.557(7) . . yes
C(3) C(4) 1.374(8) . . yes
C(4) C(5) 1.385(9) . . yes
C(5) C(6) 1.384(8) . . yes
C(7) C(8) 1.530(7) . . yes
C(7) C(19) 1.517(8) . . yes
C(8) C(9) 1.394(8) . . yes
C(8) C(13) 1.379(8) . . yes
C(9) C(10) 1.383(8) . . yes
C(10) C(11) 1.407(9) . . yes
C(11) C(12) 1.365(9) . . yes
C(12) C(13) 1.395(8) . . yes
C(14) C(15) 1.404(8) . . yes
C(14) C(19) 1.384(8) . . yes
C(15) C(16) 1.363(8) . . yes
C(16) C(17) 1.393(9) . . yes
C(17) C(18) 1.376(8) . . yes
C(18) C(19) 1.401(7) . . yes
C(20) C(21) 1.515(8) . . yes
C(21) C(22) 1.511(8) . . yes
C(22) C(23) 1.505(9) . . yes

loop_
_geom_contact_atom_site_label_1
_geom_contact_atom_site_label_2
_geom_contact_distance
_geom_contact_site_symmetry_1
_geom_contact_site_symmetry_2
_geom_contact_publ_flag
O(1) O(3) 3.124(6) . 4_556 ?
O(3) C(15) 3.436(7) . 4_546 ?
O(3) C(10) 3.504(7) . 4_556 ?

loop_
_geom_torsion_atom_site_label_1
_geom_torsion_atom_site_label_2
_geom_torsion_atom_site_label_3
_geom_torsion_atom_site_label_4
_geom_torsion
_geom_torsion_site_symmetry_1
_geom_torsion_site_symmetry_2
_geom_torsion_site_symmetry_3
_geom_torsion_site_symmetry_4
_geom_torsion_publ_flag
Br(1) C(6) C(1) C(1) 6.0(6) 0_555 12_1 5_555 55_5 yes
Br(1) C(6) C(1) C(2) -172.7(4) 0_555 12_1 5_555 55_5 yes
Br(1) C(6) C(5) C(4) 177.0(4) 0_555 12_1 5_555 55_5 yes
O(1) C(13) C(8) C(7) 6.8(10) 0_555 12_1 5_555 55_5 yes
O(1) C(13) C(8) C(9) -179.5(6) 0_555 12_1 5_555 55_5 yes
O(1) C(13) C(12) C(11) 179.6(6) 0_555 12_1 5_555 55_5 yes
O(1) C(14) C(15) C(16) -179.7(6) 0_555 12_1 5_555 55_5 yes
O(1) C(14) C(19) C(7) -1.9(9) 0_555 12_1 5_555 55_5 yes
O(1) C(14) C(19) C(18) 179.0(6) 0_555 12_1 5_555 55_5 yes
O(2) C(7) C(2) C(1) 1.5(7) 0_555 12_1 5_555 55_5 yes
O(2) C(7) C(2) C(3) 179.2(4) 0_555 12_1 5_555 55_5 yes
O(2) C(7) C(8) C(9) -73.8(6) 0_555 12_1 5_555 55_5 yes
O(2) C(7) C(8) C(13) 99.7(6) 0_555 12_1 5_555 55_5 yes
O(2) C(7) C(19) C(14) -100.9(6) 0_555 12_1 5_555 55_5 yes
O(2) C(7) C(19) C(18) 78.1(6) 0_555 12_1 5_555 55_5 yes
O(2) C(20) C(21) C(22) -68.2(5) 0_555 12_1 5_555 55_5 yes
O(3) C(22) C(21) C(20) -60.0(6) 0_555 12_1 5_555 55_5 yes
C(1) C(1) C(2) C(3) 177.1(5) 0_555 12_1 5_555 55_5 yes
C(1) C(1) C(2) C(7) -5.4(8) 0_555 12_1 5_555 55_5 yes
C(1) C(1) C(6) C(5) -177.8(5) 0_555 12_1 5_555 55_5 yes
C(1) C(2) C(3) C(4) 1.3(8) 0_555 12_1 5_555 55_5 yes
C(1) C(2) C(7) C(8) -116.9(6) 0_555 12_1 5_555 55_5 yes
C(1) C(2) C(7) C(19) 121.9(5) 0_555 12_1 5_555 55_5 yes
C(1) C(6) C(5) C(4) 0.7(8) 0_555 12_1 5_555 55_5 yes
C(2) C(1) C(1) C(2) -89.8(9) 0_555 12_1 5_555 55_5 yes
C(2) C(1) C(1) C(6) 91.6(3) 0_555 12_1 5_555 55_5 yes
C(2) C(1) C(6) C(5) 3.4(7) 0_555 12_1 5_555 55_5 yes
C(2) C(3) C(4) C(5) 3.0(9) 0_555 12_1 5_555 55_5 yes
C(2) C(7) O(2) C(20) 176.7(4) 0_555 12_1 5_555 55_5 yes
C(2) C(7) C(8) C(9) 42.7(7) 0_555 12_1 5_555 55_5 yes
C(2) C(7) C(8) C(13) -143.8(5) 0_555 12_1 5_555 55_5 yes
C(2) C(7) C(19) C(14) 141.7(5) 0_555 12_1 5_555 55_5 yes
C(2) C(7) C(19) C(18) -39.3(7) 0_555 12_1 5_555 55_5 yes
C(3) C(2) C(1) C(6) -4.3(7) 0_555 12_1 5_555 55_5 yes
C(3) C(2) C(7) C(8) 60.8(6) 0_555 12_1 5_555 55_5 yes
C(3) C(2) C(7) C(19) -60.5(6) 0_555 12_1 5_555 55_5 yes
C(3) C(4) C(5) C(6) -3.9(8) 0_555 12_1 5_555 55_5 yes
C(4) C(3) C(2) C(7) -176.6(5) 0_555 12_1 5_555 55_5 yes
C(6) C(1) C(1) C(6) -87.0(8) 0_555 12_1 5_555 55_5 yes
C(6) C(1) C(2) C(7) 173.2(5) 0_555 12_1 5_555 55_5 yes
C(7) O(2) C(20) C(21) 149.6(4) 0_555 12_1 5_555 55_5 yes
C(7) C(8) C(9) C(10) 171.8(5) 0_555 12_1 5_555 55_5 yes
C(7) C(8) C(13) C(12) -170.1(5) 0_555 12_1 5_555 55_5 yes
C(7) C(19) C(14) C(15) 179.3(5) 0_555 12_1 5_555 55_5 yes
C(7) C(19) C(18) C(17) -178.4(5) 0_555 12_1 5_555 55_5 yes
C(8) C(7) O(2) C(20) -64.2(6) 0_555 12_1 5_555 55_5 yes
C(8) C(7) C(19) C(14) 20.1(6) 0_555 12_1 5_555 55_5 yes
C(8) C(7) C(19) C(18) -160.9(5) 0_555 12_1 5_555 55_5 yes
C(8) C(9) C(10) C(11) -0.3(8) 0_555 12_1 5_555 55_5 yes
C(8) C(13) O(1) C(14) 13.5(10) 0_555 12_1 5_555 55_5 yes
C(8) C(13) C(12) C(11) -3.3(10) 0_555 12_1 5_555 55_5 yes
C(9) C(8) C(7) C(19) 164.2(5) 0_555 12_1 5_555 55_5 yes
C(9) C(8) C(13) C(12) 3.7(9) 0_555 12_1 5_555 55_5 yes
C(9) C(10) C(11) C(12) 0.8(9) 0_555 12_1 5_555 55_5 yes
C(10) C(9) C(8) C(13) -1.9(9) 0_555 12_1 5_555 55_5 yes
C(10) C(11) C(12) C(13) 1.0(9) 0_555 12_1 5_555 55_5 yes
C(12) C(13) O(1) C(14) -169.5(5) 0_555 12_1 5_555 55_5 yes
C(13) O(1) C(14) C(15) 162.9(6) 0_555 12_1 5_555 55_5 yes
C(13) O(1) C(14) C(19) -16.0(10) 0_555 12_1 5_555 55_5 yes
C(13) C(8) C(7) C(19) -22.3(7) 0_555 12_1 5_555 55_5 yes
C(14) C(15) C(16) C(17) 0.5(10) 0_555 12_1 5_555 55_5 yes
C(14) C(19) C(18) C(17) 0.6(8) 0_555 12_1 5_555 55_5 yes
C(15) C(14) C(19) C(18) 0.2(9) 0_555 12_1 5_555 55_5 yes
C(15) C(16) C(17) C(18) 0.3(9) 0_555 12_1 5_555 55_5 yes
C(16) C(15) C(14) C(19) -0.8(10) 0_555 12_1 5_555 55_5 yes
C(16) C(17) C(18) C(19) -0.9(9) 0_555 12_1 5_555 55_5 yes
C(19) C(7) O(2) C(20) 57.0(5) 0_555 12_1 5_555 55_5 yes
C(20) C(21) C(22) C(23) 179.0(5) 0_555 12_1 5_555 55_5 yes
C(20) C(21) C(22) C(23) 179.0(5) 0_555 12_1 5_555 55_5 yes
